data_2004586
loop_
_publ_author_name
'Koskenlinna, M.'
'Valkonen, J.'

_publ_section_title
;
 Mercury(II) Hydrogenselenite Selenite
;
_journal_issue 3
_journal_name_full 'Acta Crystallographica Section C'
_journal_page_first 491
_journal_page_last 493
_journal_paper_doi 10.1107/S0108270195012480
_journal_volume 52
_journal_year 1996
_chemical_formula_structural 'Hg~3~ (HSeO~3~)~2~ (SeO~3~)~2~'
_chemical_formula_sum 'H2 Hg3 O12 Se4'
_chemical_formula_weight 1111.62
_chemical_name_common 'Mercury(II) hydrogenselenite selenite'
_chemical_name_systematic 'Mercury(II) bis(hydrogenselenite) bis(selenite)'
_space_group_IT_number 14
_symmetry_cell_setting monoclinic
_symmetry_space_group_name_Hall '-P 2ybc'
_symmetry_space_group_name_H-M 'P 1 21/c 1'
_atom_type_scat_source
;
International Tables for X-ray Crystallography
(1974, Vol. IV, Tables 2.2B and 2.3.1)
;
_cell_angle_alpha 90
_cell_angle_beta 112.22(3)
_cell_angle_gamma 90
_cell_formula_units_Z 2
_cell_length_a 9.480(3)
_cell_length_b 9.400(3)
_cell_length_c 7.399(2)
_cell_measurement_reflns_used 25
_cell_measurement_temperature 294
_cell_measurement_theta_max 10
_cell_measurement_theta_min 2
_cell_volume 610.4(3)
_computing_cell_refinement 'CAD-4 Software'
_computing_data_collection 'CAD-4 Software (Enraf-Nonius, 1989)'
_computing_data_reduction 'process MolEN (Fair, 1990)'
_computing_molecular_graphics 'ORTEPII (Johnson, 1976)'
_computing_publication_material 'BTABLE PTABLE CIF in MolEN (Fair, 1990)'
_computing_structure_refinement 'LSFM MolEN'
_computing_structure_solution 'direct methods (MULTAN; Main et al., 1982)'
_diffrn_measurement_device Enraf_Nonius_CAD4
_diffrn_measurement_method \w/2\q
_diffrn_radiation_monochromator graphite
_diffrn_radiation_source xray_tube
_diffrn_radiation_type MoK\a
_diffrn_radiation_wavelength 0.71073
_diffrn_reflns_limit_h_max 13
_diffrn_reflns_limit_h_min 0
_diffrn_reflns_limit_k_max 13
_diffrn_reflns_limit_k_min 0
_diffrn_reflns_limit_l_max 9
_diffrn_reflns_limit_l_min -10
_diffrn_reflns_number 1882
_diffrn_reflns_theta_max 29.95
_diffrn_standards_decay_% 0.0
_diffrn_standards_interval_time 60
_diffrn_standards_number 2
_exptl_absorpt_coefficient_mu 49.502
_exptl_absorpt_correction_T_max 0.069
_exptl_absorpt_correction_T_min 0.016
_exptl_absorpt_correction_type 'empirical, \y-scan (North, Phillips & Mathews, 1968)'
_exptl_absorpt_process_details '\y-scan (North, Phillips & Mathews, 1968)'
_exptl_crystal_colour colourless
_exptl_crystal_density_diffrn 6.05
_exptl_crystal_description prism
_exptl_crystal_F_000 948
_exptl_crystal_size_max 0.2
_exptl_crystal_size_mid 0.05
_exptl_crystal_size_min 0.05
_refine_diff_density_max 2.595
_refine_diff_density_min -1.797
_refine_ls_abs_structure_details
;
?
;
_refine_ls_extinction_coef 0.19E-6
_refine_ls_extinction_method isotropic_(Zachariasen,_1963)
_refine_ls_goodness_of_fit_obs 1.037
_refine_ls_hydrogen_treatment H_atoms_not_included
_refine_ls_matrix_type full
_refine_ls_number_parameters 89
_refine_ls_number_reflns 1355
_refine_ls_R_factor_obs 0.029
_refine_ls_shift/esd_max 0.001
_refine_ls_structure_factor_coef F
_refine_ls_weighting_details 'w = 1/[\sF^2^+(0.02F)^2^+1.00]  (Killean & Lawrence, 1969)'
_refine_ls_weighting_scheme calc
_refine_ls_wR_factor_obs 0.036
_reflns_number_observed 1355
_reflns_number_total 1882
_reflns_observed_criterion >3.0\s(I)
_cod_data_source_file br1108.cif
_cod_data_source_block HgSe
_cod_depositor_comments
;
The following automatic conversions were performed:

'_refine_ls_weighting_scheme' value 'calc w =
1/[\sF^2^+(0.02F)^2^+1.00] (Killean & Lawrence, 1969)' was changed to
'calc'. New tag '_refine_ls_weighting_details' was created. The value
of the new tag was set to 'w = 1/[\sF^2^+(0.02F)^2^+1.00] (Killean &
Lawrence, 1969)'.

Automatic conversion script
Id: cif_fix_values 3143 2015-03-26 13:38:13Z robertas 
;
_cod_original_cell_volume 610.4(4)
_cod_original_sg_symbol_H-M 'P 21/c'
_cod_original_formula_sum 'Hg3 (HSeO3)2 (SeO3)2'
_cod_database_code 2004586

loop_
_symmetry_equiv_pos_as_xyz
x,y,z
-x,1/2+y,1/2-z
-x,-y,-z
x,1/2-y,1/2+z

loop_
_atom_site_aniso_label
_atom_site_aniso_U_11
_atom_site_aniso_U_22
_atom_site_aniso_U_33
_atom_site_aniso_U_12
_atom_site_aniso_U_13
_atom_site_aniso_U_23
Hg1 0.02030(10) 0.02270(10) 0.02760(10) -0.00030(10) 0.00810(10) -0.00010(10)
Hg2 0.0364(2) 0.0188(2) 0.0286(2) -0.0008(2) 0.01770(10) -0.0019(2)
Se1 0.0178(3) 0.0234(4) 0.0233(4) 0.0021(3) 0.0054(3) 0.0029(3)
Se2 0.0180(3) 0.0208(4) 0.0245(4) -0.0014(3) 0.0046(3) -0.0007(3)
O1 0.033(3) 0.033(4) 0.042(4) 0.004(3) 0.010(3) 0.016(3)
O2 0.020(3) 0.037(4) 0.029(3) 0.004(3) 0.008(2) 0.007(3)
O3 0.029(4) 0.040(4) 0.051(5) 0.012(3) -0.003(3) -0.021(4)
O4 0.020(3) 0.035(4) 0.039(3) -0.006(3) 0.014(2) -0.006(3)
O5 0.028(3) 0.022(3) 0.044(4) 0.001(3) 0.002(3) 0.008(3)
O6 0.024(3) 0.027(3) 0.029(3) -0.003(3) 0.012(2) 0.000(3)

loop_
_atom_site_label
_atom_site_fract_x
_atom_site_fract_y
_atom_site_fract_z
_atom_site_U_iso_or_equiv
_atom_site_thermal_displace_type
Hg1 .83927(4) .14044(4) .95892(6) .02330(10) Uani
Hg2 1.0 .5000 1.0 .0270(2) Uani
Se1 .59380(10) .37590(10) .70420(10) .0213(4) Uani
Se2 .19880(10) .15640(10) .25340(10) .0209(4) Uani
O1 .5706(9) .2325(9) .8194(12) .036(4) Uani
O2 .7838(8) .3546(8) .7545(11) .028(3) Uani
O3 .6134(9) .5121(9) .8759(13) .039(4) Uani
O4 .2797(7) .0709(9) .1179(11) .030(3) Uani
O5 .0592(9) .2549(8) .0860(12) .030(4) Uani
O6 .0846(7) .0166(8) .2672(10) .027(3) Uani

loop_
_geom_angle_atom_site_label_1
_geom_angle_atom_site_label_2
_geom_angle_atom_site_label_3
_geom_angle_site_symmetry_1
_geom_angle_site_symmetry_3
_geom_angle
_geom_angle_publ_flag
O1 Hg1 O2 1_555 1_555 61.1(3) no
O1 Hg1 O2 1_555 4_555 80.4(3) no
O1 Hg1 O4 1_555 3_656 82.3(3) no
O1 Hg1 O5 1_555 1_656 130.7(3) no
O1 Hg1 O6 1_555 1_656 150.7(3) no
O1 Hg1 O6 1_555 3_656 115.3(2) no
O2 Hg1 O2 1_555 4_555 118.0(3) no
O2 Hg1 O4 1_555 3_656 126.8(2) no
O2 Hg1 O5 1_555 1_656 79.1(2) no
O2 Hg1 O6 1_555 1_656 139.1(2) no
O2 Hg1 O6 1_555 3_656 96.9(3) no
O2 Hg1 O4 4_555 3_656 89.2(3) no
O2 Hg1 O5 4_555 1_656 95.6(3) no
O2 Hg1 O6 4_555 1_656 71.0(2) no
O2 Hg1 O6 4_555 3_656 144.7(3) no
O4 Hg1 O5 3_656 1_656 147.0(3) no
O4 Hg1 O6 3_656 1_656 91.2(2) no
O4 Hg1 O6 3_656 3_656 63.8(3) no
O5 Hg1 O6 1_656 1_656 60.1(2) no
O5 Hg1 O6 1_656 3_656 96.1(3) no
O6 Hg1 O6 1_656 3_656 86.5(2) no
O2 Hg2 O2 1_555 3_767 180.00 no
O2 Hg2 O5 1_555 1_656 73.7(2) no
O2 Hg2 O5 1_555 3_666 106.3(2) no
O2 Hg2 O6 1_555 2_656 99.5(3) no
O2 Hg2 O6 1_555 4_655 80.5(3) no
O2 Hg2 O5 3_767 1_656 106.3(2) no
O2 Hg2 O5 3_767 3_666 73.7(2) no
O2 Hg2 O6 3_767 2_656 80.5(3) no
O2 Hg2 O6 3_767 4_655 99.5(3) no
O5 Hg2 O5 1_656 3_666 180.00 no
O5 Hg2 O6 1_656 2_656 88.8(3) no
O5 Hg2 O6 1_656 4_655 91.2(3) no
O5 Hg2 O6 3_666 2_656 91.2(3) no
O5 Hg2 O6 3_666 4_655 88.8(3) no
O6 Hg2 O6 2_656 4_655 180.00 no
O1 Se1 O2 1_555 1_555 97.3(4) no
O1 Se1 O3 1_555 1_555 102.6(4) no
O2 Se1 O3 1_555 1_555 96.5(4) no
O4 Se2 O5 1_555 1_555 103.3(4) no
O4 Se2 O6 1_555 1_555 96.2(4) no
O5 Se2 O6 1_555 1_555 97.1(3) no

loop_
_geom_bond_atom_site_label_1
_geom_bond_atom_site_label_2
_geom_bond_site_symmetry_2
_geom_bond_distance
_geom_bond_publ_flag
Hg1 O1 1_555 2.513(8) yes
Hg1 O2 1_555 2.453(8) yes
Hg1 O2 4_555 2.435(9) yes
Hg1 O4 3_656 2.249(8) yes
Hg1 O5 1_656 2.215(8) yes
Hg1 O6 1_656 2.820(6) yes
Hg1 O6 3_656 2.532(8) yes
Hg2 O2 1_555 2.560(7) yes
Hg2 O2 3_767 2.560(7) yes
Hg2 O5 1_656 2.399(8) yes
Hg2 O5 3_666 2.399(8) yes
Hg2 O6 2_656 2.163(8) yes
Hg2 O6 4_655 2.163(8) yes
Se1 O1 1_555 1.654(9) yes
Se1 O2 1_555 1.707(7) yes
Se1 O3 1_555 1.764(9) yes
Se2 O4 1_555 1.680(9) yes
Se2 O5 1_555 1.705(7) yes
Se2 O6 1_555 1.730(8) yes
